data_7202171
loop_
_publ_author_name
'Piotrkowska, Barbara'
'Wasilewska, Aleksandra'
'Gdaniec, Maria'
'Po\/lo\'nski, Tadeusz'

_publ_section_title
;
 Strong N--H&#x22EF;N hydrogen bonds and weak N--H&#x22EF;S &#xE001; C
 interactions in controlling the structure of the co-crystals of
 dithiooxamide with nitrogen heterocycles
;
_journal_issue 10
_journal_name_full CrystEngComm
_journal_page_first 1421
_journal_paper_doi 10.1039/b806061d
_journal_volume 10
_journal_year 2008
_chemical_formula_moiety 'C6 H12 N4, C2 H4 N2 S2'
_chemical_formula_sum 'C8 H16 N6 S2'
_chemical_formula_weight 260.39
_chemical_name_common
;1,3,5,7-tetraazatricyclo(3.3.1.13,7)decane - dithiooxamide
(1/1)
;
_chemical_name_systematic
;
1,3,5,7-tetraazatricyclo[3.3.1.13,7]decane - dithiooxamide
(1/1)
;
_space_group_IT_number 15
_symmetry_cell_setting monoclinic
_symmetry_space_group_name_Hall '-C 2yc'
_symmetry_space_group_name_H-M 'C 1 2/c 1'
_atom_sites_solution_hydrogens difmap
_atom_sites_solution_primary direct
_atom_sites_solution_secondary difmap
_audit_creation_method SHELXL-97
_cell_angle_alpha 90.00
_cell_angle_beta 104.485(8)
_cell_angle_gamma 90.00
_cell_formula_units_Z 4
_cell_length_a 9.7776(10)
_cell_length_b 7.3250(7)
_cell_length_c 17.6664(13)
_cell_measurement_reflns_used 2872
_cell_measurement_temperature 130(2)
_cell_measurement_theta_max 25
_cell_measurement_theta_min 4.8
_cell_volume 1225.1(2)
_computing_cell_refinement
;
CrysAlis CCD
;
_computing_data_collection
;
CrysAlis CCD (Oxford Diffraction, 2006)
;
_computing_data_reduction
;
CrysAlis RED (Oxford Diffraction, 2006)
;
_computing_molecular_graphics
; Stereochemical Workstation (Siemens, 1989).
Mercury, Version 1.4
(Macrae et al., 2006)
;
_computing_publication_material SHELXL-97
_computing_structure_refinement 'SHELXL-97 (Sheldrick, 1997)'
_computing_structure_solution 'SHELXS-97 (Sheldrick, 1997)'
_diffrn_ambient_temperature 130(2)
_diffrn_measured_fraction_theta_full 0.986
_diffrn_measured_fraction_theta_max 0.986
_diffrn_measurement_device_type 'Kuma KM4CCD \k geometry'
_diffrn_measurement_method '\w scans'
_diffrn_radiation_monochromator graphite
_diffrn_radiation_source 'fine-focus sealed tube'
_diffrn_radiation_type MoK\a
_diffrn_radiation_wavelength 0.71073
_diffrn_reflns_av_R_equivalents 0.0175
_diffrn_reflns_av_sigmaI/netI 0.0199
_diffrn_reflns_limit_h_max 9
_diffrn_reflns_limit_h_min -12
_diffrn_reflns_limit_k_max 7
_diffrn_reflns_limit_k_min -9
_diffrn_reflns_limit_l_max 21
_diffrn_reflns_limit_l_min -21
_diffrn_reflns_number 3310
_diffrn_reflns_theta_full 26.36
_diffrn_reflns_theta_max 26.36
_diffrn_reflns_theta_min 4.77
_diffrn_standards_decay_% 0
_diffrn_standards_number 0
_exptl_absorpt_coefficient_mu 0.419
_exptl_absorpt_correction_T_max 0.9398
_exptl_absorpt_correction_T_min 0.8503
_exptl_absorpt_correction_type multi-scan
_exptl_absorpt_process_details 'Blessing (1995)'
_exptl_crystal_colour orange
_exptl_crystal_density_diffrn 1.412
_exptl_crystal_density_method 'not measured'
_exptl_crystal_description plate
_exptl_crystal_F_000 552
_exptl_crystal_size_max 0.40
_exptl_crystal_size_mid 0.40
_exptl_crystal_size_min 0.15
_refine_diff_density_max 0.311
_refine_diff_density_min -0.206
_refine_diff_density_rms 0.050
_refine_ls_extinction_method none
_refine_ls_goodness_of_fit_ref 1.105
_refine_ls_hydrogen_treatment mixed
_refine_ls_matrix_type full
_refine_ls_number_parameters 82
_refine_ls_number_reflns 1233
_refine_ls_number_restraints 0
_refine_ls_restrained_S_all 1.105
_refine_ls_R_factor_all 0.0309
_refine_ls_R_factor_gt 0.0263
_refine_ls_shift/su_max 0.002
_refine_ls_shift/su_mean 0.000
_refine_ls_structure_factor_coef Fsqd
_refine_ls_weighting_details 'calc w=1/[\s^2^(Fo^2^)+(0.0505P)^2^] where P=(Fo^2^+2Fc^2^)/3'
_refine_ls_weighting_scheme calc
_refine_ls_wR_factor_gt 0.0733
_refine_ls_wR_factor_ref 0.0756
_reflns_number_gt 1070
_reflns_number_total 1233
_reflns_threshold_expression I>2\s(I)
_cod_data_source_file b806061d.txt
_cod_data_source_block dtox-5
_cod_original_cell_volume 1225.06(19)
_cod_original_sg_symbol_H-M 'C 2/c'
_cod_database_code 7202171

loop_
_symmetry_equiv_pos_as_xyz
'x, y, z'
'-x, y, -z+1/2'
'x+1/2, y+1/2, z'
'-x+1/2, y+1/2, -z+1/2'
'-x, -y, -z'
'x, -y, z-1/2'
'-x+1/2, -y+1/2, -z'
'x+1/2, -y+1/2, z-1/2'

loop_
_atom_site_label
_atom_site_type_symbol
_atom_site_fract_x
_atom_site_fract_y
_atom_site_fract_z
_atom_site_U_iso_or_equiv
_atom_site_adp_type
_atom_site_occupancy
_atom_site_symmetry_multiplicity
_atom_site_calc_flag
_atom_site_refinement_flags
_atom_site_disorder_assembly
_atom_site_disorder_group
N1A N 0.37038(11) 0.66195(14) 0.72745(6) 0.0182(3) Uani 1 1 d . . .
C2A C 0.36559(15) 0.54448(18) 0.79428(8) 0.0212(3) Uani 1 1 d . . .
H21A H 0.2798 0.4675 0.7803 0.025 Uiso 1 1 calc R . .
H22A H 0.3590 0.6221 0.8391 0.025 Uiso 1 1 calc R . .
C3A C 0.5000 0.7734(2) 0.7500 0.0184(4) Uani 1 2 d S . .
H3C H 0.5061 0.8494 0.7067 0.022 Uiso 1 1 d R . .
C4A C 0.38135(14) 0.54329(19) 0.66196(8) 0.0211(3) Uani 1 1 d . . .
H41A H 0.3850 0.6201 0.6164 0.025 Uiso 1 1 calc R . .
H42A H 0.2959 0.4658 0.6469 0.025 Uiso 1 1 calc R . .
N5A N 0.50807(11) 0.42502(15) 0.68198(6) 0.0185(3) Uani 1 1 d . . .
C6A C 0.5000 0.3124(2) 0.7500 0.0183(4) Uani 1 2 d S . .
H6A H 0.4190 0.2342 0.7348 0.022 Uiso 1 1 d R . .
S1 S 0.32489(3) 0.01141(4) 0.555328(19) 0.02089(15) Uani 1 1 d . . .
C2 C 0.47413(13) 0.06028(17) 0.52924(7) 0.0157(3) Uani 1 1 d . . .
N3 N 0.55498(13) 0.20064(16) 0.55555(7) 0.0232(3) Uani 1 1 d . . .
H3A H 0.5342(17) 0.272(3) 0.5888(11) 0.040(5) Uiso 1 1 d . . .
H3B H 0.6300(18) 0.222(2) 0.5398(9) 0.031(4) Uiso 1 1 d . . .

loop_
_atom_site_aniso_label
_atom_site_aniso_U_11
_atom_site_aniso_U_22
_atom_site_aniso_U_33
_atom_site_aniso_U_23
_atom_site_aniso_U_13
_atom_site_aniso_U_12
N1A 0.0172(5) 0.0152(5) 0.0223(6) 0.0013(4) 0.0053(4) 0.0020(4)
C2A 0.0192(7) 0.0206(6) 0.0282(8) 0.0031(5) 0.0140(6) 0.0022(5)
C3A 0.0230(9) 0.0127(8) 0.0204(9) 0.000 0.0070(7) 0.000
C4A 0.0215(7) 0.0200(7) 0.0188(7) 0.0004(5) -0.0009(5) 0.0001(5)
N5A 0.0219(6) 0.0158(5) 0.0187(6) -0.0041(4) 0.0066(5) -0.0019(4)
C6A 0.0173(9) 0.0124(8) 0.0249(9) 0.000 0.0047(7) 0.000
S1 0.0214(2) 0.0211(2) 0.0247(2) -0.00495(13) 0.01420(15) -0.00377(12)
C2 0.0185(6) 0.0158(6) 0.0133(6) 0.0003(5) 0.0046(5) 0.0017(5)
N3 0.0233(6) 0.0222(6) 0.0279(7) -0.0126(5) 0.0136(5) -0.0072(5)

loop_
_atom_type_symbol
_atom_type_description
_atom_type_scat_dispersion_real
_atom_type_scat_dispersion_imag
_atom_type_scat_source
C C 0.0033 0.0016 'International Tables Vol C Tables 4.2.6.8 and 6.1.1.4'
H H 0.0000 0.0000 'International Tables Vol C Tables 4.2.6.8 and 6.1.1.4'
N N 0.0061 0.0033 'International Tables Vol C Tables 4.2.6.8 and 6.1.1.4'
S S 0.1246 0.1234 'International Tables Vol C Tables 4.2.6.8 and 6.1.1.4'

loop_
_geom_angle_atom_site_label_1
_geom_angle_atom_site_label_2
_geom_angle_atom_site_label_3
_geom_angle
_geom_angle_site_symmetry_1
_geom_angle_site_symmetry_3
_geom_angle_publ_flag
C2A N1A C4A 107.97(10) . . ?
C2A N1A C3A 107.72(9) . . ?
C4A N1A C3A 108.19(9) . . ?
N1A C2A N5A 112.32(10) . 2_656 ?
N1A C2A H21A 109.1 . . ?
N5A C2A H21A 109.1 2_656 . ?
N1A C2A H22A 109.1 . . ?
N5A C2A H22A 109.1 2_656 . ?
H21A C2A H22A 107.9 . . ?
N1A C3A N1A 112.85(14) 2_656 . ?
N1A C3A H3C 108.4 2_656 . ?
N1A C3A H3C 109.0 . . ?
N1A C4A N5A 112.27(10) . . ?
N1A C4A H41A 109.2 . . ?
N5A C4A H41A 109.2 . . ?
N1A C4A H42A 109.2 . . ?
N5A C4A H42A 109.2 . . ?
H41A C4A H42A 107.9 . . ?
C6A N5A C4A 108.03(9) . . ?
C6A N5A C2A 108.01(9) . 2_656 ?
C4A N5A C2A 108.05(10) . 2_656 ?
N5A C6A N5A 112.05(14) . 2_656 ?
N5A C6A H6A 108.3 . . ?
N5A C6A H6A 110.7 2_656 . ?
N3 C2 C2 114.75(14) . 5_656 ?
N3 C2 S1 124.08(10) . . ?
C2 C2 S1 121.18(12) 5_656 . ?
C2 N3 H3A 120.1(12) . . ?
C2 N3 H3B 120.9(11) . . ?
H3A N3 H3B 119.1(16) . . ?

loop_
_geom_bond_atom_site_label_1
_geom_bond_atom_site_label_2
_geom_bond_distance
_geom_bond_site_symmetry_2
_geom_bond_publ_flag
N1A C2A 1.4711(16) . ?
N1A C4A 1.4722(17) . ?
N1A C3A 1.4761(14) . ?
C2A N5A 1.4861(17) 2_656 ?
C2A H21A 0.9900 . ?
C2A H22A 0.9900 . ?
C3A H3C 0.9601 . ?
C4A N5A 1.4804(18) . ?
C4A H41A 0.9900 . ?
C4A H42A 0.9900 . ?
N5A C6A 1.4758(14) . ?
C6A H6A 0.9600 . ?
S1 C2 1.6752(13) . ?
C2 N3 1.3092(17) . ?
C2 C2 1.538(2) 5_656 ?
N3 H3A 0.847(19) . ?
N3 H3B 0.861(18) . ?

loop_
_geom_hbond_atom_site_label_D
_geom_hbond_atom_site_label_H
_geom_hbond_atom_site_label_A
_geom_hbond_distance_DH
_geom_hbond_distance_HA
_geom_hbond_distance_DA
_geom_hbond_angle_DHA
_geom_hbond_site_symmetry_A
N3 H3A N5A 0.847(19) 2.06(2) 2.9005(16) 171.2(16) .
N3 H3B S1 0.861(18) 2.510(17) 2.9631(13) 113.7(13) 5_656
N3 H3B S1 0.861(18) 2.820(17) 3.4859(13) 135.4(14) 3
